data_4038979
loop_
_publ_author_name
'Major, M\'at\'e M.'
'Cs\'asz\'ar, Zs\'ofia'
'B\'enyei, Attila C.'
'Balogh, Szabolcs'
'Bakos, J\'ozsef'
'Farkas, Gergely'

_publ_section_title
;
 Backbone effects in the synthesis, coordination chemistry and catalytic
 properties of new chiral heterobidentate ligands with P,N and S,N donor
 sets
;
_journal_name_full 'Journal of Organometallic Chemistry'
_journal_page_first 121332
_journal_paper_doi 10.1016/j.jorganchem.2020.121332
_journal_volume 921
_journal_year 2020
_chemical_absolute_configuration ad
_chemical_formula_moiety '2(C13 H21 Cl2 N Pd S), H2 O'
_chemical_formula_sum 'C26 H44 Cl4 N2 O Pd2 S2'
_chemical_formula_weight 819.35
_chemical_name_common S_R_C4
_space_group_crystal_system orthorhombic
_space_group_IT_number 19
_space_group_name_Hall 'P 2ac 2ab'
_space_group_name_H-M_alt 'P 21 21 21'
_atom_sites_solution_hydrogens mixed
_atom_sites_solution_primary direct
_atom_sites_solution_secondary difmap
_cell_angle_alpha 90
_cell_angle_beta 90
_cell_angle_gamma 90
_cell_formula_units_Z 4
_cell_length_a 8.5589(6)
_cell_length_b 19.2664(14)
_cell_length_c 20.8738(13)
_cell_measurement_reflns_used 1384
_cell_measurement_temperature 298.(2)
_cell_measurement_theta_max 21.5866
_cell_measurement_theta_min 2.0893
_cell_volume 3442.1(4)
_computing_cell_refinement 'APEX3 v2017.3-0 (Bruker AXS)'
_computing_data_collection 'Bruker Instrument Service vV6.2.6'
_computing_data_reduction 'SAINT V8.38A (Bruker AXS Inc., 2017)'
_computing_molecular_graphics Mercury
_computing_publication_material 'WinGX, PublCIF'
_computing_structure_refinement 'SHELXL-2016/6 (Sheldrick, 2016)'
_computing_structure_solution 'SHELXT 2014/5 (Sheldrick, 2014)'
_diffrn_ambient_temperature 298.(2)
_diffrn_detector_area_resol_mean 7.3910
_diffrn_measured_fraction_theta_full 0.998
_diffrn_measured_fraction_theta_max 0.998
_diffrn_measurement_device_type 'Bruker D8 VENTURE'
_diffrn_measurement_method '\w and \p scan'
_diffrn_radiation_monochromator 'multilayer mirror'
_diffrn_radiation_type ' Mo K\a'
_diffrn_radiation_wavelength 0.71073
_diffrn_reflns_av_R_equivalents 0.0608
_diffrn_reflns_av_unetI/netI 0.0422
_diffrn_reflns_limit_h_max 10
_diffrn_reflns_limit_h_min -10
_diffrn_reflns_limit_k_max 24
_diffrn_reflns_limit_k_min -23
_diffrn_reflns_limit_l_max 25
_diffrn_reflns_limit_l_min -26
_diffrn_reflns_number 38298
_diffrn_reflns_theta_full 26.33
_diffrn_reflns_theta_max 26.33
_diffrn_reflns_theta_min 2.22
_diffrn_source 'microfocus sealed tube'
_diffrn_source_type 'INCOATEC I\mS 3.0'
_exptl_absorpt_coefficient_mu 1.498
_exptl_absorpt_correction_T_max 0.745
_exptl_absorpt_correction_T_min 0.646
_exptl_absorpt_correction_type numerical
_exptl_absorpt_process_details
;
SADABS-2016/2 - Bruker AXS area detector scaling and absorption correction
;
_exptl_crystal_colour yellow
_exptl_crystal_density_diffrn 1.581
_exptl_crystal_density_method 'not measured'
_exptl_crystal_description needle
_exptl_crystal_F_000 1656
_exptl_crystal_size_max 0.271
_exptl_crystal_size_mid 0.080
_exptl_crystal_size_min 0.043
_refine_diff_density_max 0.848
_refine_diff_density_min -0.793
_refine_ls_abs_structure_details
;

Flack x determined using 2385 quotients [(I+)-(I-)]/[(I+)+(I-)]
(Parsons, Flack and Wagner, Acta Cryst. B69 (2013) 249-259).
;
_refine_ls_abs_structure_Flack -0.018(18)
_refine_ls_extinction_coef 0.0043(3)
_refine_ls_extinction_method 'SHELXL-2016/6 (Sheldrick 2016)'
_refine_ls_goodness_of_fit_ref 1.158
_refine_ls_hydrogen_treatment mixed
_refine_ls_matrix_type full
_refine_ls_number_parameters 355
_refine_ls_number_reflns 7001
_refine_ls_number_restraints 3
_refine_ls_restrained_S_all 1.158
_refine_ls_R_factor_all 0.0478
_refine_ls_R_factor_gt 0.0359
_refine_ls_shift/su_max 0.001
_refine_ls_shift/su_mean 0.000
_refine_ls_structure_factor_coef Fsqd
_refine_ls_weighting_details 'w=1/[\s^2^(Fo^2^)+(0.0420P)^2^] where P=(Fo^2^+2Fc^2^)/3'
_refine_ls_weighting_scheme calc
_refine_ls_wR_factor_gt 0.0775
_refine_ls_wR_factor_ref 0.0913
_reflns_number_gt 6154
_reflns_number_total 7001
_reflns_threshold_expression 'I > 2\s(I)'
_cod_data_source_file JOC-2020-921-121332.cif
_cod_data_source_block S_R_C4
_cod_database_code 4038979

loop_
_space_group_symop_operation_xyz
'x, y, z'
'x+1/2, -y+1/2, -z'
'-x, y+1/2, -z+1/2'
'-x+1/2, -y, z+1/2'

loop_
_atom_site_type_symbol
_atom_site_label
_atom_site_fract_x
_atom_site_fract_y
_atom_site_fract_z
_atom_site_U_iso_or_equiv
_atom_site_adp_type
_atom_site_calc_flag
_atom_site_refinement_flags_adp
_atom_site_refinement_flags_occupancy
_atom_site_refinement_flags_posn
_atom_site_occupancy
_atom_site_disorder_assembly
_atom_site_disorder_group
C C2 0.1552(9) 0.4488(4) 0.4029(4) 0.0470(17) Uani d . . . 1 . .
H H2 0.261462 0.453097 0.419989 0.056 Uiso calc U . R 1 . .
C C1 0.1645(9) 0.4050(4) 0.3413(3) 0.0476(18) Uani d . . . 1 . .
H H1 0.221482 0.362131 0.350843 0.057 Uiso calc U . R 1 . .
C C11 -0.0212(10) 0.2918(4) 0.3000(3) 0.0485(19) Uani d . . . 1 . .
C C10 0.2463(11) 0.4419(6) 0.2856(4) 0.071(3) Uani d . . . 1 . .
H H10A 0.247549 0.412026 0.248803 0.106 Uiso calc U . R 1 . .
H H10B 0.351629 0.453057 0.297638 0.106 Uiso calc U . R 1 . .
H H10C 0.191023 0.483864 0.275386 0.106 Uiso calc U . R 1 . .
C C12 -0.0824(15) 0.2418(5) 0.3378(5) 0.087(4) Uani d . . . 1 . .
H H12 -0.13573 0.253293 0.375174 0.104 Uiso calc U . R 1 . .
C C13 -0.0641(19) 0.1727(6) 0.3199(6) 0.114(5) Uani d . . . 1 . .
H H13 -0.106566 0.138106 0.345585 0.137 Uiso calc U . R 1 . .
C C14 0.0141(18) 0.1546(6) 0.2658(5) 0.100(4) Uani d . . . 1 . .
H H14 0.024582 0.108171 0.254307 0.12 Uiso calc U . R 1 . .
C C15 0.0771(15) 0.2059(7) 0.2285(5) 0.087(4) Uani d . . . 1 . .
H H15 0.134462 0.194339 0.192215 0.104 Uiso calc U . R 1 . .
C C16 0.0559(12) 0.2745(5) 0.2447(4) 0.066(3) Uani d . . . 1 . .
H H16 0.09403 0.309281 0.217982 0.08 Uiso calc U . R 1 . .
C C20 0.0914(12) 0.5221(4) 0.3931(5) 0.066(2) Uani d . . . 1 . .
H H20A 0.092147 0.546454 0.433207 0.1 Uiso calc U . R 1 . .
H H20B -0.01369 0.519455 0.377205 0.1 Uiso calc U . R 1 . .
H H20C 0.155586 0.546302 0.362753 0.1 Uiso calc U . R 1 . .
C C30 0.1296(11) 0.3442(4) 0.4763(3) 0.054(2) Uani d . . . 1 . .
H H30 0.132454 0.310686 0.441041 0.065 Uiso calc U . R 1 . .
C C31 0.2950(11) 0.3552(5) 0.4999(4) 0.070(3) Uani d . . . 1 . .
H H31A 0.360447 0.368489 0.46465 0.105 Uiso calc U . R 1 . .
H H31B 0.333633 0.312857 0.518342 0.105 Uiso calc U . R 1 . .
H H31C 0.295916 0.391144 0.531755 0.105 Uiso calc U . R 1 . .
C C32 0.0300(13) 0.3147(5) 0.5288(4) 0.075(3) Uani d . . . 1 . .
H H32A -0.072746 0.305295 0.512516 0.113 Uiso calc U . R 1 . .
H H32B 0.023045 0.347496 0.563314 0.113 Uiso calc U . R 1 . .
H H32C 0.075878 0.272388 0.544204 0.113 Uiso calc U . R 1 . .
C C51 0.7229(7) 0.7082(3) 0.5945(3) 0.0356(14) Uani d . . . 1 . .
H H51 0.688949 0.702326 0.639049 0.043 Uiso calc U . R 1 . .
C C52 0.7031(8) 0.6388(3) 0.5604(3) 0.0336(15) Uani d . . . 1 . .
H H52 0.592464 0.625794 0.562436 0.04 Uiso calc U . R 1 . .
C C60 0.6330(10) 0.7699(4) 0.5659(4) 0.053(2) Uani d . . . 1 . .
H H60A 0.646816 0.809926 0.592721 0.079 Uiso calc U . R 1 . .
H H60B 0.52387 0.758631 0.563437 0.079 Uiso calc U . R 1 . .
H H60C 0.672033 0.77966 0.523778 0.079 Uiso calc U . R 1 . .
C C61 0.9574(9) 0.7731(4) 0.6680(3) 0.0400(16) Uani d . . . 1 . .
C C62 0.9687(11) 0.8443(4) 0.6637(4) 0.057(2) Uani d . . . 1 . .
H H62 0.965124 0.866181 0.623986 0.069 Uiso calc U . R 1 . .
C C63 0.9911(18) 0.8495(6) 0.7772(5) 0.104(5) Uani d . . . 1 . .
H H63 1.001716 0.875803 0.814339 0.125 Uiso calc U . R 1 . .
C C64 0.9852(14) 0.8822(5) 0.7186(5) 0.085(3) Uani d . . . 1 . .
H H64 0.992512 0.930291 0.716432 0.102 Uiso calc U . R 1 . .
C C65 0.9815(17) 0.7791(6) 0.7815(4) 0.102(5) Uani d . . . 1 . .
H H65 0.98568 0.757373 0.82123 0.123 Uiso calc U . R 1 . .
C C66 0.9655(13) 0.7401(5) 0.7260(4) 0.066(3) Uani d . . . 1 . .
H H66 0.960354 0.691905 0.728196 0.079 Uiso calc U . R 1 . .
C C70 0.7521(10) 0.6396(4) 0.4901(3) 0.050(2) Uani d . . . 1 . .
H H70A 0.734264 0.594637 0.47158 0.075 Uiso calc U . R 1 . .
H H70B 0.861105 0.650909 0.487003 0.075 Uiso calc U . R 1 . .
H H70C 0.691904 0.673668 0.467361 0.075 Uiso calc U . R 1 . .
C C80 0.7215(9) 0.5637(4) 0.6588(3) 0.0415(17) Uani d . . . 1 . .
H H80 0.698697 0.606096 0.682925 0.05 Uiso calc U . R 1 . .
C C81 0.8313(12) 0.5201(5) 0.6981(4) 0.074(3) Uani d . . . 1 . .
H H81A 0.923933 0.54631 0.707365 0.111 Uiso calc U . R 1 . .
H H81B 0.858784 0.479108 0.674511 0.111 Uiso calc U . R 1 . .
H H81C 0.781142 0.507117 0.737428 0.111 Uiso calc U . R 1 . .
C C82 0.5692(10) 0.5256(5) 0.6481(4) 0.063(2) Uani d . . . 1 . .
H H82A 0.493878 0.556796 0.629904 0.094 Uiso calc U . R 1 . .
H H82B 0.530973 0.508271 0.688238 0.094 Uiso calc U . R 1 . .
H H82C 0.586212 0.487477 0.619253 0.094 Uiso calc U . R 1 . .
N N3 0.0595(8) 0.4110(3) 0.4516(3) 0.0426(15) Uani d . . . 1 . .
N N53 0.7961(6) 0.5845(3) 0.5958(2) 0.0343(12) Uani d . . D 1 . .
O O1W 0.4213(14) 0.5470(7) 0.4762(5) 0.131(4) Uani d . . D 1 . .
S S1 -0.0401(2) 0.38208(11) 0.31894(8) 0.0443(4) Uani d . . . 1 . .
S S51 0.93431(18) 0.72681(8) 0.59489(8) 0.0353(4) Uani d . . . 1 . .
Cl Cl1 -0.2782(3) 0.43426(14) 0.50881(11) 0.0708(7) Uani d . . . 1 . .
Cl Cl2 -0.3999(3) 0.38512(18) 0.36443(11) 0.0790(8) Uani d . . . 1 . .
Cl Cl51 1.1233(2) 0.50542(10) 0.58725(11) 0.0589(5) Uani d . . . 1 . .
Cl Cl52 1.2748(2) 0.66405(11) 0.59992(11) 0.0557(5) Uani d . . . 1 . .
Pd Pd1 -0.16245(7) 0.39951(3) 0.41384(3) 0.04443(18) Uani d . . . 1 . .
Pd Pd51 1.02747(6) 0.61749(3) 0.59901(2) 0.03371(15) Uani d . . . 1 . .
H H53 0.796(9) 0.544(2) 0.573(3) 0.04 Uiso d U . D 1 . .
H H3 0.066(9) 0.436(4) 0.484(3) 0.04 Uiso d U . . 1 . .
H H1A 0.501(7) 0.545(5) 0.450(3) 0.051 Uiso d U . D 1 . .
H H1B 0.425(11) 0.506(2) 0.457(4) 0.051 Uiso d U . D 1 . .

loop_
_atom_site_aniso_label
_atom_site_aniso_U_11
_atom_site_aniso_U_22
_atom_site_aniso_U_33
_atom_site_aniso_U_12
_atom_site_aniso_U_13
_atom_site_aniso_U_23
C2 0.042(4) 0.037(4) 0.061(4) -0.007(3) -0.007(4) 0.002(4)
C1 0.036(4) 0.059(5) 0.048(4) 0.005(4) -0.001(3) 0.008(3)
C11 0.054(5) 0.054(5) 0.038(4) -0.004(4) 0.005(4) -0.003(3)
C10 0.044(5) 0.105(8) 0.064(5) -0.015(5) 0.006(4) 0.015(5)
C12 0.131(11) 0.063(6) 0.066(6) -0.011(6) 0.035(6) 0.000(5)
C13 0.176(15) 0.064(8) 0.102(9) -0.009(9) 0.053(10) 0.006(6)
C14 0.145(13) 0.071(8) 0.083(7) 0.020(8) 0.019(8) -0.010(6)
C15 0.107(10) 0.092(9) 0.062(6) 0.017(7) 0.026(6) -0.016(6)
C16 0.081(7) 0.071(6) 0.047(4) 0.002(5) 0.020(4) -0.003(4)
C20 0.071(6) 0.047(5) 0.081(6) -0.005(4) -0.004(5) 0.003(4)
C30 0.082(7) 0.042(5) 0.039(4) 0.014(5) 0.004(4) -0.001(3)
C31 0.072(7) 0.070(7) 0.068(5) 0.031(5) -0.010(5) 0.005(5)
C32 0.098(8) 0.062(6) 0.065(5) -0.014(6) -0.002(6) 0.016(4)
C51 0.030(3) 0.035(4) 0.042(3) 0.006(3) 0.003(3) 0.000(3)
C52 0.027(4) 0.038(4) 0.036(3) -0.003(3) -0.005(3) 0.001(3)
C60 0.042(5) 0.041(4) 0.075(5) 0.006(4) -0.009(4) 0.012(4)
C61 0.037(4) 0.036(4) 0.048(4) -0.007(3) -0.001(3) -0.009(3)
C62 0.067(6) 0.041(5) 0.064(5) -0.003(5) -0.006(5) -0.003(4)
C63 0.168(14) 0.069(7) 0.077(7) -0.042(9) 0.009(8) -0.035(6)
C64 0.116(10) 0.046(5) 0.092(7) -0.010(6) -0.003(7) -0.024(5)
C65 0.174(14) 0.089(8) 0.044(5) -0.056(9) 0.006(7) -0.015(5)
C66 0.096(7) 0.048(5) 0.054(5) -0.023(5) -0.002(5) -0.001(4)
C70 0.056(5) 0.055(5) 0.038(4) -0.010(4) -0.012(4) 0.003(3)
C80 0.051(5) 0.038(4) 0.036(3) 0.009(3) 0.003(3) 0.002(3)
C81 0.069(6) 0.091(7) 0.063(5) 0.017(6) -0.001(5) 0.043(5)
C82 0.047(5) 0.076(7) 0.065(5) -0.009(5) 0.009(4) 0.015(5)
N3 0.045(4) 0.044(4) 0.039(3) 0.004(3) 0.000(3) -0.006(3)
N53 0.034(3) 0.034(3) 0.035(3) 0.004(2) -0.001(2) -0.004(2)
O1W 0.116(8) 0.153(10) 0.123(8) -0.049(8) 0.013(6) -0.029(7)
S1 0.0399(10) 0.0546(11) 0.0382(8) 0.0006(10) 0.0014(7) 0.0037(8)
S51 0.0311(9) 0.0350(9) 0.0397(8) -0.0011(6) -0.0003(7) -0.0005(7)
Cl1 0.0579(14) 0.0858(17) 0.0687(13) -0.0095(12) 0.0183(11) -0.0363(12)
Cl2 0.0402(11) 0.121(2) 0.0764(14) -0.0041(14) -0.0021(10) -0.0259(16)
Cl51 0.0491(11) 0.0486(11) 0.0788(13) 0.0154(9) -0.0091(11) -0.0203(10)
Cl52 0.0283(8) 0.0682(13) 0.0705(12) -0.0022(8) -0.0056(10) -0.0058(11)
Pd1 0.0381(3) 0.0487(4) 0.0464(3) -0.0015(3) 0.0056(3) -0.0079(2)
Pd51 0.0265(2) 0.0391(3) 0.0356(2) 0.0038(2) -0.0033(2) -0.0058(2)

loop_
_atom_type_symbol
_atom_type_description
_atom_type_scat_dispersion_real
_atom_type_scat_dispersion_imag
_atom_type_scat_source
C C 0.0033 0.0016 'International Tables Vol C Tables 4.2.6.8 and 6.1.1.4'
H H 0.0000 0.0000 'International Tables Vol C Tables 4.2.6.8 and 6.1.1.4'
N N 0.0061 0.0033 'International Tables Vol C Tables 4.2.6.8 and 6.1.1.4'
O O 0.0106 0.0060 'International Tables Vol C Tables 4.2.6.8 and 6.1.1.4'
S S 0.1246 0.1234 'International Tables Vol C Tables 4.2.6.8 and 6.1.1.4'
Cl Cl 0.1484 0.1585 'International Tables Vol C Tables 4.2.6.8 and 6.1.1.4'
Pd Pd -0.9988 1.0072 'International Tables Vol C Tables 4.2.6.8 and 6.1.1.4'

loop_
_geom_angle_atom_site_label_1
_geom_angle_atom_site_label_2
_geom_angle_atom_site_label_3
_geom_angle_site_symmetry_1
_geom_angle_site_symmetry_3
_geom_angle
N3 C2 C20 . . 110.2(7)
N3 C2 C1 . . 109.2(6)
C20 C2 C1 . . 114.4(7)
N3 C2 H2 . . 107.6
C20 C2 H2 . . 107.6
C1 C2 H2 . . 107.6
C10 C1 C2 . . 113.8(7)
C10 C1 S1 . . 110.4(5)
C2 C1 S1 . . 106.9(5)
C10 C1 H1 . . 108.5
C2 C1 H1 . . 108.5
S1 C1 H1 . . 108.5
C12 C11 C16 . . 120.3(9)
C12 C11 S1 . . 121.9(7)
C16 C11 S1 . . 117.8(6)
C1 C10 H10A . . 109.5
C1 C10 H10B . . 109.5
H10A C10 H10B . . 109.5
C1 C10 H10C . . 109.5
H10A C10 H10C . . 109.5
H10B C10 H10C . . 109.5
C11 C12 C13 . . 118.8(10)
C11 C12 H12 . . 120.6
C13 C12 H12 . . 120.6
C14 C13 C12 . . 121.7(11)
C14 C13 H13 . . 119.1
C12 C13 H13 . . 119.1
C13 C14 C15 . . 118.7(11)
C13 C14 H14 . . 120.6
C15 C14 H14 . . 120.6
C14 C15 C16 . . 120.2(10)
C14 C15 H15 . . 119.9
C16 C15 H15 . . 119.9
C11 C16 C15 . . 120.2(9)
C11 C16 H16 . . 119.9
C15 C16 H16 . . 119.9
C2 C20 H20A . . 109.5
C2 C20 H20B . . 109.5
H20A C20 H20B . . 109.5
C2 C20 H20C . . 109.5
H20A C20 H20C . . 109.5
H20B C20 H20C . . 109.5
C32 C30 N3 . . 110.3(7)
C32 C30 C31 . . 110.3(7)
N3 C30 C31 . . 111.3(7)
C32 C30 H30 . . 108.3
N3 C30 H30 . . 108.3
C31 C30 H30 . . 108.3
C30 C31 H31A . . 109.5
C30 C31 H31B . . 109.5
H31A C31 H31B . . 109.5
C30 C31 H31C . . 109.5
H31A C31 H31C . . 109.5
H31B C31 H31C . . 109.5
C30 C32 H32A . . 109.5
C30 C32 H32B . . 109.5
H32A C32 H32B . . 109.5
C30 C32 H32C . . 109.5
H32A C32 H32C . . 109.5
H32B C32 H32C . . 109.5
C52 C51 C60 . . 116.2(6)
C52 C51 S51 . . 106.3(4)
C60 C51 S51 . . 110.0(5)
C52 C51 H51 . . 108.0
C60 C51 H51 . . 108.0
S51 C51 H51 . . 108.0
N53 C52 C51 . . 108.7(5)
N53 C52 C70 . . 109.4(6)
C51 C52 C70 . . 114.2(6)
N53 C52 H52 . . 108.1
C51 C52 H52 . . 108.1
C70 C52 H52 . . 108.1
C51 C60 H60A . . 109.5
C51 C60 H60B . . 109.5
H60A C60 H60B . . 109.5
C51 C60 H60C . . 109.5
H60A C60 H60C . . 109.5
H60B C60 H60C . . 109.5
C66 C61 C62 . . 121.1(7)
C66 C61 S51 . . 122.1(6)
C62 C61 S51 . . 116.7(6)
C64 C62 C61 . . 118.9(8)
C64 C62 H62 . . 120.5
C61 C62 H62 . . 120.5
C65 C63 C64 . . 120.8(9)
C65 C63 H63 . . 119.6
C64 C63 H63 . . 119.6
C62 C64 C63 . . 120.3(9)
C62 C64 H64 . . 119.8
C63 C64 H64 . . 119.8
C63 C65 C66 . . 119.4(10)
C63 C65 H65 . . 120.3
C66 C65 H65 . . 120.3
C61 C66 C65 . . 119.4(9)
C61 C66 H66 . . 120.3
C65 C66 H66 . . 120.3
C52 C70 H70A . . 109.5
C52 C70 H70B . . 109.5
H70A C70 H70B . . 109.5
C52 C70 H70C . . 109.5
H70A C70 H70C . . 109.5
H70B C70 H70C . . 109.5
C81 C80 C82 . . 110.4(7)
C81 C80 N53 . . 111.0(6)
C82 C80 N53 . . 111.3(6)
C81 C80 H80 . . 108.0
C82 C80 H80 . . 108.0
N53 C80 H80 . . 108.0
C80 C81 H81A . . 109.5
C80 C81 H81B . . 109.5
H81A C81 H81B . . 109.5
C80 C81 H81C . . 109.5
H81A C81 H81C . . 109.5
H81B C81 H81C . . 109.5
C80 C82 H82A . . 109.5
C80 C82 H82B . . 109.5
H82A C82 H82B . . 109.5
C80 C82 H82C . . 109.5
H82A C82 H82C . . 109.5
H82B C82 H82C . . 109.5
C2 N3 C30 . . 115.5(6)
C2 N3 Pd1 . . 107.2(4)
C30 N3 Pd1 . . 113.8(5)
C2 N3 H3 . . 104.(5)
C30 N3 H3 . . 100.(5)
Pd1 N3 H3 . . 116.(5)
C52 N53 C80 . . 112.7(5)
C52 N53 Pd51 . . 107.8(4)
C80 N53 Pd51 . . 117.0(4)
C52 N53 H53 . . 109.(4)
C80 N53 H53 . . 103.(4)
Pd51 N53 H53 . . 106.(5)
H1A O1W H1B . . 70.(8)
C11 S1 C1 . . 101.6(4)
C11 S1 Pd1 . . 112.3(2)
C1 S1 Pd1 . . 100.4(2)
C61 S51 C51 . . 102.1(3)
C61 S51 Pd51 . . 113.3(2)
C51 S51 Pd51 . . 99.5(2)
N3 Pd1 S1 . . 85.67(17)
N3 Pd1 Cl2 . . 175.58(18)
S1 Pd1 Cl2 . . 89.90(8)
N3 Pd1 Cl1 . . 92.06(18)
S1 Pd1 Cl1 . . 171.62(9)
Cl2 Pd1 Cl1 . . 92.34(8)
N53 Pd51 S51 . . 87.01(15)
N53 Pd51 Cl52 . . 174.66(16)
S51 Pd51 Cl52 . . 87.79(7)
N53 Pd51 Cl51 . . 92.78(15)
S51 Pd51 Cl51 . . 171.74(8)
Cl52 Pd51 Cl51 . . 92.20(8)

loop_
_geom_bond_atom_site_label_1
_geom_bond_atom_site_label_2
_geom_bond_site_symmetry_2
_geom_bond_distance
C2 N3 . 1.495(9)
C2 C20 . 1.527(11)
C2 C1 . 1.540(10)
C2 H2 . 0.98
C1 C10 . 1.533(10)
C1 S1 . 1.866(8)
C1 H1 . 0.98
C11 C12 . 1.353(12)
C11 C16 . 1.371(11)
C11 S1 . 1.790(8)
C10 H10A . 0.96
C10 H10B . 0.96
C10 H10C . 0.96
C12 C13 . 1.391(15)
C12 H12 . 0.93
C13 C14 . 1.359(16)
C13 H13 . 0.93
C14 C15 . 1.369(16)
C14 H14 . 0.93
C15 C16 . 1.377(15)
C15 H15 . 0.93
C16 H16 . 0.93
C20 H20A . 0.96
C20 H20B . 0.96
C20 H20C . 0.96
C30 C32 . 1.500(12)
C30 N3 . 1.511(10)
C30 C31 . 1.514(13)
C30 H30 . 0.98
C31 H31A . 0.96
C31 H31B . 0.96
C31 H31C . 0.96
C32 H32A . 0.96
C32 H32B . 0.96
C32 H32C . 0.96
C51 C52 . 1.525(9)
C51 C60 . 1.537(9)
C51 S51 . 1.845(6)
C51 H51 . 0.98
C52 N53 . 1.508(8)
C52 C70 . 1.527(9)
C52 H52 . 0.98
C60 H60A . 0.96
C60 H60B . 0.96
C60 H60C . 0.96
C61 C66 . 1.369(11)
C61 C62 . 1.378(11)
C61 S51 . 1.779(7)
C62 C64 . 1.368(12)
C62 H62 . 0.93
C63 C65 . 1.362(15)
C63 C64 . 1.377(14)
C63 H63 . 0.93
C64 H64 . 0.93
C65 C66 . 1.388(12)
C65 H65 . 0.93
C66 H66 . 0.93
C70 H70A . 0.96
C70 H70B . 0.96
C70 H70C . 0.96
C80 C81 . 1.503(11)
C80 C82 . 1.512(11)
C80 N53 . 1.516(8)
C80 H80 . 0.98
C81 H81A . 0.96
C81 H81B . 0.96
C81 H81C . 0.96
C82 H82A . 0.96
C82 H82B . 0.96
C82 H82C . 0.96
N3 Pd1 . 2.069(6)
N3 H3 . 0.84(7)
N53 Pd51 . 2.081(5)
N53 H53 . 0.91(3)
O1W H1A . 0.87(3)
O1W H1B . 0.89(3)
S1 Pd1 . 2.2655(18)
S51 Pd51 . 2.2539(17)
Cl1 Pd1 . 2.315(2)
Cl2 Pd1 . 2.296(2)
Cl51 Pd51 . 2.3227(19)
Cl52 Pd51 . 2.2989(18)

loop_
_geom_hbond_atom_site_label_D
_geom_hbond_atom_site_label_H
_geom_hbond_atom_site_label_A
_geom_hbond_site_symmetry_A
_geom_hbond_distance_DH
_geom_hbond_distance_HA
_geom_hbond_distance_DA
_geom_hbond_angle_DHA
C2 H2 O1W . 0.98 2.55 3.332(12) 136.4
C10 H10B Cl2 1_655 0.96 2.86 3.616(10) 136.4
C16 H16 Cl52 4_664 0.93 2.76 3.554(9) 144.4
C31 H31A Cl2 1_655 0.96 2.95 3.892(10) 168.4
C31 H31C Cl51 1_455 0.96 2.89 3.723(9) 145.3
C52 H52 Cl52 1_455 0.98 2.92 3.789(7) 147.7
C60 H60B Cl52 1_455 0.96 2.91 3.750(9) 147.2
C60 H60C Cl52 2_466 0.96 2.94 3.883(8) 169.4
C81 H81B Cl51 . 0.96 2.95 3.418(10) 111.3
C82 H82A Cl52 1_455 0.96 2.86 3.805(10) 168.5
C82 H82C Cl1 1_655 0.96 2.78 3.640(10) 149.9
N53 H53 Cl1 1_655 0.91(3) 2.59(3) 3.475(6) 166.(6)
N3 H3 Cl51 1_455 0.84(7) 2.58(7) 3.410(6) 172.(7)

loop_
_geom_torsion_atom_site_label_1
_geom_torsion_atom_site_label_2
_geom_torsion_atom_site_label_3
_geom_torsion_atom_site_label_4
_geom_torsion_site_symmetry_1
_geom_torsion_site_symmetry_2
_geom_torsion_site_symmetry_3
_geom_torsion_site_symmetry_4
_geom_torsion
N3 C2 C1 C10 . . . . 174.2(6)
C20 C2 C1 C10 . . . . 50.2(10)
N3 C2 C1 S1 . . . . 52.1(7)
C20 C2 C1 S1 . . . . -71.9(8)
C16 C11 C12 C13 . . . . 0.7(18)
S1 C11 C12 C13 . . . . 179.5(10)
C11 C12 C13 C14 . . . . 0.(2)
C12 C13 C14 C15 . . . . 0.(2)
C13 C14 C15 C16 . . . . -2.(2)
C12 C11 C16 C15 . . . . -2.6(16)
S1 C11 C16 C15 . . . . 178.5(9)
C14 C15 C16 C11 . . . . 3.5(19)
C60 C51 C52 N53 . . . . -178.7(6)
S51 C51 C52 N53 . . . . 58.5(6)
C60 C51 C52 C70 . . . . 58.8(8)
S51 C51 C52 C70 . . . . -64.0(7)
C66 C61 C62 C64 . . . . -1.3(16)
S51 C61 C62 C64 . . . . 179.5(8)
C61 C62 C64 C63 . . . . 0.3(17)
C65 C63 C64 C62 . . . . 0.(2)
C64 C63 C65 C66 . . . . 0.(2)
C62 C61 C66 C65 . . . . 1.6(16)
S51 C61 C66 C65 . . . . -179.2(9)
C63 C65 C66 C61 . . . . -1.(2)
C20 C2 N3 C30 . . . . -167.3(6)
C1 C2 N3 C30 . . . . 66.3(8)
C20 C2 N3 Pd1 . . . . 64.7(7)
C1 C2 N3 Pd1 . . . . -61.8(6)
C32 C30 N3 C2 . . . . 175.0(7)
C31 C30 N3 C2 . . . . 52.2(8)
C32 C30 N3 Pd1 . . . . -60.3(7)
C31 C30 N3 Pd1 . . . . 176.9(5)
C51 C52 N53 C80 . . . . 73.3(7)
C70 C52 N53 C80 . . . . -161.3(6)
C51 C52 N53 Pd51 . . . . -57.3(5)
C70 C52 N53 Pd51 . . . . 68.1(6)
C81 C80 N53 C52 . . . . -169.3(7)
C82 C80 N53 C52 . . . . 67.4(7)
C81 C80 N53 Pd51 . . . . -43.5(8)
C82 C80 N53 Pd51 . . . . -166.8(5)
C12 C11 S1 C1 . . . . 109.7(9)
C16 C11 S1 C1 . . . . -71.4(8)
C12 C11 S1 Pd1 . . . . 3.3(10)
C16 C11 S1 Pd1 . . . . -177.8(7)
C10 C1 S1 C11 . . . . 100.8(7)
C2 C1 S1 C11 . . . . -135.0(5)
C10 C1 S1 Pd1 . . . . -143.7(6)
C2 C1 S1 Pd1 . . . . -19.5(5)
C66 C61 S51 C51 . . . . 79.7(8)
C62 C61 S51 C51 . . . . -101.1(7)
C66 C61 S51 Pd51 . . . . -26.4(8)
C62 C61 S51 Pd51 . . . . 152.9(6)
C52 C51 S51 C61 . . . . -147.8(5)
C60 C51 S51 C61 . . . . 85.6(6)
C52 C51 S51 Pd51 . . . . -31.3(4)
C60 C51 S51 Pd51 . . . . -157.8(5)
